data_7231065
loop_
_publ_author_name
'Huang, Ying'
'Huang, Yi-Xin'
'Sun, Jing'
'Yan, Chao-Guo'

_publ_section_title
;
 Diastereoselective synthesis of dispirooxindoles via [3+2] cycloaddition
 of azomethine ylides to 3-phenacylideneoxindoles and evaluation of their
 cytotoxicity
;
_journal_issue 42
_journal_name_full 'RSC Advances'
_journal_page_first 23990
_journal_paper_doi 10.1039/C8RA04375B
_journal_volume 8
_journal_year 2018
_chemical_formula_moiety 'C26 H24 F N O8'
_chemical_formula_sum 'C26 H24 F N O8'
_chemical_formula_weight 497.46
_space_group_crystal_system triclinic
_space_group_IT_number 2
_space_group_name_Hall '-P 1'
_space_group_name_H-M_alt 'P -1'
_symmetry_space_group_name_Hall '-P 1'
_symmetry_space_group_name_H-M 'P -1'
_atom_sites_solution_hydrogens geom
_audit_creation_method SHELXL-2014/7
_audit_update_record
;
2017-06-15 deposited with the CCDC.
2018-06-27 downloaded from the CCDC.
;
_cell_angle_alpha 90.023(5)
_cell_angle_beta 93.750(5)
_cell_angle_gamma 101.015(5)
_cell_formula_units_Z 4
_cell_length_a 10.1592(18)
_cell_length_b 13.747(2)
_cell_length_c 17.824(3)
_cell_measurement_reflns_used 9168
_cell_measurement_temperature 296(2)
_cell_measurement_theta_max 23.22
_cell_measurement_theta_min 2.28
_cell_volume 2438.0(7)
_computing_cell_refinement 'Bruker SAINT'
_computing_data_collection 'Bruker APEX2'
_computing_data_reduction 'Bruker SAINT'
_computing_molecular_graphics 'Bruker SHELXTL'
_computing_publication_material 'Bruker SHELXTL'
_computing_structure_refinement 'SHELXL-2014/7 (Sheldrick, 2014)'
_computing_structure_solution 'SHELXS-97 (Sheldrick 2008)'
_diffrn_ambient_temperature 296(2)
_diffrn_measured_fraction_theta_full 0.980
_diffrn_measured_fraction_theta_max 0.980
_diffrn_measurement_device_type 'CCD area detector'
_diffrn_measurement_method 'phi and omega scans'
_diffrn_radiation_source 'fine-focus sealed tube'
_diffrn_radiation_type MoK\a
_diffrn_radiation_wavelength 0.71073
_diffrn_reflns_av_R_equivalents 0.0462
_diffrn_reflns_av_unetI/netI 0.0578
_diffrn_reflns_Laue_measured_fraction_full 0.980
_diffrn_reflns_Laue_measured_fraction_max 0.980
_diffrn_reflns_limit_h_max 12
_diffrn_reflns_limit_h_min -12
_diffrn_reflns_limit_k_max 16
_diffrn_reflns_limit_k_min -16
_diffrn_reflns_limit_l_max 21
_diffrn_reflns_limit_l_min -21
_diffrn_reflns_number 28527
_diffrn_reflns_point_group_measured_fraction_full 0.980
_diffrn_reflns_point_group_measured_fraction_max 0.980
_diffrn_reflns_theta_full 24.999
_diffrn_reflns_theta_max 24.999
_diffrn_reflns_theta_min 2.278
_exptl_absorpt_coefficient_mu 0.106
_exptl_absorpt_correction_T_max 0.979
_exptl_absorpt_correction_T_min 0.971
_exptl_absorpt_correction_type multi-scan
_exptl_absorpt_process_details sadabs
_exptl_crystal_colour colorless
_exptl_crystal_density_diffrn 1.355
_exptl_crystal_description block
_exptl_crystal_F_000 1040
_exptl_crystal_size_max 0.280
_exptl_crystal_size_mid 0.240
_exptl_crystal_size_min 0.200
_refine_diff_density_max 0.729
_refine_diff_density_min -0.429
_refine_diff_density_rms 0.047
_refine_ls_extinction_method none
_refine_ls_goodness_of_fit_ref 1.008
_refine_ls_hydrogen_treatment constr
_refine_ls_matrix_type full
_refine_ls_number_parameters 643
_refine_ls_number_reflns 8410
_refine_ls_number_restraints 0
_refine_ls_restrained_S_all 1.008
_refine_ls_R_factor_all 0.1095
_refine_ls_R_factor_gt 0.0596
_refine_ls_shift/su_max 0.000
_refine_ls_shift/su_mean 0.000
_refine_ls_structure_factor_coef Fsqd
_refine_ls_weighting_details 'w=1/[\s^2^(Fo^2^)+(0.0870P)^2^+0.9592P] where P=(Fo^2^+2Fc^2^)/3'
_refine_ls_weighting_scheme calc
_refine_ls_wR_factor_gt 0.1479
_refine_ls_wR_factor_ref 0.1735
_reflns_Friedel_coverage 0.000
_reflns_number_gt 5150
_reflns_number_total 8410
_reflns_threshold_expression 'I > 2\s(I)'
_cod_data_source_file c8ra04375b2.cif
_cod_data_source_block 1f
_cod_original_cell_volume 2437.9(7)
_cod_database_code 7231065
_shelx_shelxl_version_number 2014/7
_shelx_space_group_comment
; 
The symmetry employed for this shelxl refinement is uniquely defined 
by the following loop, which should always be used as a source of 
symmetry information in preference to the above space-group names. 
They are only intended as comments. 
;
_shelx_estimated_absorpt_t_min 0.971
_shelx_estimated_absorpt_t_max 0.979

loop_
_space_group_symop_operation_xyz
'x, y, z'
'-x, -y, -z'

loop_
_atom_site_label
_atom_site_type_symbol
_atom_site_fract_x
_atom_site_fract_y
_atom_site_fract_z
_atom_site_U_iso_or_equiv
_atom_site_adp_type
_atom_site_occupancy
_atom_site_site_symmetry_order
_atom_site_calc_flag
_atom_site_refinement_flags_posn
_atom_site_refinement_flags_adp
C1 C 0.6238(3) 0.5722(2) 0.62374(16) 0.0387(7) Uani 1 1 d . .
H1 H 0.6534 0.5591 0.5741 0.046 Uiso 1 1 calc R U
C2 C 0.7124(3) 0.5351(2) 0.68472(19) 0.0499(8) Uani 1 1 d . .
C3 C 0.8543(4) 0.4205(3) 0.7135(2) 0.0883(13) Uani 1 1 d . .
H3A H 0.9268 0.4711 0.7350 0.106 Uiso 1 1 calc R U
H3B H 0.8025 0.3896 0.7540 0.106 Uiso 1 1 calc R U
C4 C 0.9083(4) 0.3465(3) 0.6727(3) 0.1000(15) Uani 1 1 d . .
H4A H 0.8357 0.2967 0.6519 0.150 Uiso 1 1 calc R U
H4B H 0.9656 0.3162 0.7065 0.150 Uiso 1 1 calc R U
H4C H 0.9592 0.3779 0.6328 0.150 Uiso 1 1 calc R U
C5 C 0.4002(3) 0.5969(2) 0.64057(15) 0.0366(7) Uani 1 1 d . .
C6 C 0.2670(3) 0.5680(2) 0.59459(17) 0.0426(7) Uani 1 1 d . .
C7 C 0.0598(4) 0.6184(3) 0.5661(3) 0.0893(13) Uani 1 1 d . .
H7A H 0.0714 0.6205 0.5131 0.134 Uiso 1 1 calc R U
H7B H 0.0129 0.6695 0.5795 0.134 Uiso 1 1 calc R U
H7C H 0.0088 0.5549 0.5785 0.134 Uiso 1 1 calc R U
C8 C 0.3781(3) 0.6056(2) 0.72430(16) 0.0487(8) Uani 1 1 d . .
H8A H 0.4645 0.6160 0.7527 0.058 Uiso 1 1 calc R U
H8B H 0.3381 0.6631 0.7323 0.058 Uiso 1 1 calc R U
C9 C 0.2893(4) 0.5156(3) 0.75342(19) 0.0529(8) Uani 1 1 d . .
C10 C 0.2250(5) 0.4220(4) 0.8594(3) 0.1083(16) Uani 1 1 d . .
H10A H 0.1351 0.4347 0.8563 0.163 Uiso 1 1 calc R U
H10B H 0.2546 0.4162 0.9112 0.163 Uiso 1 1 calc R U
H10C H 0.2264 0.3613 0.8330 0.163 Uiso 1 1 calc R U
C11 C 0.4572(3) 0.7042(2) 0.52464(15) 0.0353(6) Uani 1 1 d . .
C12 C 0.4069(3) 0.7963(2) 0.50917(15) 0.0371(7) Uani 1 1 d . .
C13 C 0.3686(3) 0.8338(2) 0.44098(17) 0.0494(8) Uani 1 1 d . .
H13 H 0.3713 0.7999 0.3961 0.059 Uiso 1 1 calc R U
C14 C 0.3261(3) 0.9234(3) 0.4416(2) 0.0597(9) Uani 1 1 d . .
H14 H 0.2997 0.9502 0.3964 0.072 Uiso 1 1 calc R U
C15 C 0.3220(3) 0.9742(2) 0.5084(2) 0.0582(9) Uani 1 1 d . .
H15 H 0.2925 1.0342 0.5073 0.070 Uiso 1 1 calc R U
C16 C 0.3606(3) 0.9377(2) 0.57588(19) 0.0494(8) Uani 1 1 d . .
H16 H 0.3584 0.9722 0.6205 0.059 Uiso 1 1 calc R U
C17 C 0.4032(3) 0.8477(2) 0.57592(16) 0.0377(7) Uani 1 1 d . .
C18 C 0.4523(3) 0.7934(2) 0.63945(17) 0.0394(7) Uani 1 1 d . .
C19 C 0.4835(3) 0.69590(19) 0.60976(14) 0.0339(6) Uani 1 1 d . .
C20 C 0.6285(3) 0.68405(19) 0.63430(15) 0.0371(7) Uani 1 1 d . .
H20 H 0.6396 0.6968 0.6887 0.045 Uiso 1 1 calc R U
C21 C 0.7422(3) 0.7531(2) 0.60105(17) 0.0419(7) Uani 1 1 d . .
C22 C 0.7803(3) 0.7402(2) 0.52822(19) 0.0534(8) Uani 1 1 d . .
H22 H 0.7334 0.6884 0.4977 0.064 Uiso 1 1 calc R U
C23 C 0.8864(4) 0.8040(3) 0.5025(2) 0.0730(11) Uani 1 1 d . .
C24 C 0.9594(4) 0.8811(3) 0.5448(4) 0.0894(15) Uani 1 1 d . .
H24 H 1.0320 0.9232 0.5257 0.107 Uiso 1 1 calc R U
C25 C 0.9230(4) 0.8946(3) 0.6161(3) 0.0875(13) Uani 1 1 d . .
H25 H 0.9717 0.9463 0.6461 0.105 Uiso 1 1 calc R U
C26 C 0.8142(3) 0.8321(2) 0.6439(2) 0.0633(9) Uani 1 1 d . .
H26 H 0.7891 0.8432 0.6919 0.076 Uiso 1 1 calc R U
C27 C 0.4918(3) -0.0356(2) 0.88610(16) 0.0389(7) Uani 1 1 d . .
H27 H 0.4704 -0.0470 0.9386 0.047 Uiso 1 1 calc R U
C28 C 0.5905(3) -0.0989(2) 0.86491(17) 0.0454(8) Uani 1 1 d . .
C29 C 0.6399(5) -0.2609(3) 0.8736(2) 0.0826(13) Uani 1 1 d . .
H29A H 0.5832 -0.3263 0.8723 0.099 Uiso 1 1 calc R U
H29B H 0.6692 -0.2466 0.8234 0.099 Uiso 1 1 calc R U
C30 C 0.7535(5) -0.2612(4) 0.9236(3) 0.1165(19) Uani 1 1 d . .
H30A H 0.8156 -0.1994 0.9203 0.175 Uiso 1 1 calc R U
H30B H 0.7964 -0.3147 0.9104 0.175 Uiso 1 1 calc R U
H30C H 0.7259 -0.2696 0.9740 0.175 Uiso 1 1 calc R U
C31 C 0.4433(3) 0.12233(19) 0.85050(14) 0.0358(6) Uani 1 1 d . .
C32 C 0.4711(3) 0.1651(2) 0.77257(16) 0.0437(7) Uani 1 1 d . .
C33 C 0.4017(5) 0.2738(3) 0.6819(2) 0.0824(12) Uani 1 1 d . .
H33A H 0.4907 0.3099 0.6752 0.124 Uiso 1 1 calc R U
H33B H 0.3387 0.3174 0.6751 0.124 Uiso 1 1 calc R U
H33C H 0.3794 0.2206 0.6455 0.124 Uiso 1 1 calc R U
C34 C 0.4381(3) 0.2068(2) 0.90565(16) 0.0447(7) Uani 1 1 d . .
H34A H 0.3552 0.2308 0.8950 0.054 Uiso 1 1 calc R U
H34B H 0.4375 0.1813 0.9564 0.054 Uiso 1 1 calc R U
C35 C 0.5544(4) 0.2914(2) 0.90135(19) 0.0552(8) Uani 1 1 d . .
C36 C 0.6397(5) 0.4576(3) 0.9356(3) 0.1192(18) Uani 1 1 d . .
H36A H 0.7222 0.4466 0.9605 0.179 Uiso 1 1 calc R U
H36B H 0.6121 0.5125 0.9592 0.179 Uiso 1 1 calc R U
H36C H 0.6530 0.4720 0.8837 0.179 Uiso 1 1 calc R U
C37 C 0.2257(3) 0.04611(19) 0.91212(16) 0.0372(7) Uani 1 1 d . .
C38 C 0.1023(3) 0.0815(2) 0.88700(15) 0.0378(7) Uani 1 1 d . .
C39 C 0.0025(3) 0.1049(2) 0.92914(18) 0.0512(8) Uani 1 1 d . .
H39 H 0.0066 0.0986 0.9812 0.061 Uiso 1 1 calc R U
C40 C -0.1027(3) 0.1374(3) 0.8916(2) 0.0672(10) Uani 1 1 d . .
H40 H -0.1706 0.1538 0.9187 0.081 Uiso 1 1 calc R U
C41 C -0.1100(3) 0.1466(3) 0.8143(2) 0.0647(10) Uani 1 1 d . .
H41 H -0.1825 0.1692 0.7906 0.078 Uiso 1 1 calc R U
C42 C -0.0122(3) 0.1228(2) 0.77193(19) 0.0532(8) Uani 1 1 d . .
H42 H -0.0175 0.1286 0.7199 0.064 Uiso 1 1 calc R U
C43 C 0.0945(3) 0.0900(2) 0.80937(16) 0.0398(7) Uani 1 1 d . .
C44 C 0.2102(3) 0.0588(2) 0.77785(16) 0.0403(7) Uani 1 1 d . .
C45 C 0.3088(3) 0.04208(19) 0.84345(14) 0.0349(6) Uani 1 1 d . .
C46 C 0.3618(3) -0.05521(19) 0.83449(15) 0.0367(7) Uani 1 1 d . .
H46 H 0.3896 -0.0564 0.7829 0.044 Uiso 1 1 calc R U
C47 C 0.2586(3) -0.1483(2) 0.84312(18) 0.0457(8) Uani 1 1 d . .
C48 C 0.2399(4) -0.1967(2) 0.9107(2) 0.0642(9) Uani 1 1 d . .
H48 H 0.2915 -0.1728 0.9542 0.077 Uiso 1 1 calc R U
C49 C 0.1418(5) -0.2821(3) 0.9115(3) 0.085 Uani 1 1 d . .
C50 C 0.0634(4) -0.3197(3) 0.8504(3) 0.092 Uani 1 1 d . .
H50 H -0.0011 -0.3771 0.8541 0.110 Uiso 1 1 calc R U
C51 C 0.0791(4) -0.2727(3) 0.7829(3) 0.0858(12) Uani 1 1 d . .
H51 H 0.0255 -0.2970 0.7401 0.103 Uiso 1 1 calc R U
C52 C 0.1772(3) -0.1880(3) 0.7805(2) 0.0617(9) Uani 1 1 d . .
H52 H 0.1894 -0.1561 0.7348 0.074 Uiso 1 1 calc R U
F1 F 0.9226(3) 0.7911(2) 0.43202(16) 0.1175(10) Uani 1 1 d . .
F2 F 0.1242(4) -0.3294(2) 0.97624(19) 0.1588(13) Uani 1 1 d . .
N1 N 0.4836(2) 0.52352(16) 0.62918(13) 0.0436(6) Uani 1 1 d . .
H1A H 0.4545 0.4606 0.6261 0.052 Uiso 1 1 calc R U
N2 N 0.5482(2) 0.06809(17) 0.87570(14) 0.0469(6) Uani 1 1 d . .
H2 H 0.6320 0.0942 0.8833 0.056 Uiso 1 1 calc R U
O1 O 0.7275(3) 0.5645(2) 0.74843(16) 0.1014(11) Uani 1 1 d . .
O2 O 0.7684(2) 0.46425(18) 0.65975(13) 0.0694(7) Uani 1 1 d . .
O3 O 0.2378(2) 0.50042(18) 0.55081(13) 0.0645(6) Uani 1 1 d . .
O4 O 0.1897(2) 0.63386(16) 0.60687(12) 0.0562(6) Uani 1 1 d . .
O5 O 0.2045(3) 0.4608(2) 0.71691(16) 0.0903(9) Uani 1 1 d . .
O6 O 0.3142(3) 0.5033(2) 0.82562(13) 0.0827(8) Uani 1 1 d . .
O7 O 0.4761(2) 0.64444(15) 0.47831(11) 0.0491(5) Uani 1 1 d . .
O8 O 0.4706(2) 0.82139(15) 0.70463(12) 0.0564(6) Uani 1 1 d . .
O9 O 0.6801(2) -0.07181(18) 0.82491(13) 0.0642(6) Uani 1 1 d . .
O10 O 0.5619(2) -0.18840(16) 0.89490(12) 0.0605(6) Uani 1 1 d . .
O11 O 0.5463(2) 0.13941(17) 0.73075(12) 0.0616(6) Uani 1 1 d . .
O12 O 0.3961(2) 0.23354(15) 0.75693(11) 0.0523(6) Uani 1 1 d . .
O13 O 0.6503(3) 0.29175(18) 0.86591(16) 0.0806(8) Uani 1 1 d . .
O14 O 0.5352(3) 0.36845(18) 0.94105(16) 0.0842(8) Uani 1 1 d . .
O15 O 0.2576(2) 0.02435(16) 0.97552(11) 0.0517(6) Uani 1 1 d . .
O16 O 0.2238(2) 0.04429(16) 0.71206(11) 0.0552(6) Uani 1 1 d . .

loop_
_atom_site_aniso_label
_atom_site_aniso_U_11
_atom_site_aniso_U_22
_atom_site_aniso_U_33
_atom_site_aniso_U_23
_atom_site_aniso_U_13
_atom_site_aniso_U_12
C1 0.0415(17) 0.0351(16) 0.0422(16) 0.0004(13) 0.0057(13) 0.0129(13)
C2 0.053(2) 0.0489(19) 0.050(2) 0.0003(16) -0.0018(16) 0.0174(16)
C3 0.087(3) 0.096(3) 0.096(3) 0.011(2) -0.012(2) 0.057(3)
C4 0.083(3) 0.063(3) 0.158(4) -0.003(3) -0.027(3) 0.035(2)
C5 0.0371(16) 0.0348(16) 0.0381(16) -0.0035(13) 0.0029(13) 0.0075(13)
C6 0.0424(18) 0.0423(18) 0.0430(18) -0.0010(15) 0.0062(14) 0.0065(15)
C7 0.055(2) 0.100(3) 0.113(3) 0.007(3) -0.020(2) 0.026(2)
C8 0.0486(19) 0.054(2) 0.0436(18) -0.0035(15) 0.0057(14) 0.0086(15)
C9 0.054(2) 0.062(2) 0.046(2) 0.0034(18) 0.0082(17) 0.0186(18)
C10 0.130(4) 0.106(4) 0.087(3) 0.048(3) 0.030(3) 0.009(3)
C11 0.0347(15) 0.0326(15) 0.0394(16) -0.0064(13) 0.0058(12) 0.0075(12)
C12 0.0306(15) 0.0388(16) 0.0432(17) 0.0027(14) 0.0080(12) 0.0081(12)
C13 0.0458(18) 0.055(2) 0.0483(19) 0.0073(16) 0.0056(14) 0.0120(15)
C14 0.051(2) 0.060(2) 0.071(2) 0.023(2) 0.0035(17) 0.0203(17)
C15 0.051(2) 0.0408(19) 0.088(3) 0.0142(19) 0.0156(19) 0.0199(16)
C16 0.0481(19) 0.0379(18) 0.066(2) -0.0014(16) 0.0178(16) 0.0140(15)
C17 0.0362(16) 0.0327(16) 0.0455(17) -0.0001(14) 0.0097(13) 0.0075(13)
C18 0.0372(16) 0.0389(17) 0.0431(18) -0.0070(14) 0.0079(13) 0.0081(13)
C19 0.0380(16) 0.0294(15) 0.0362(15) -0.0069(12) 0.0028(12) 0.0110(12)
C20 0.0386(16) 0.0340(15) 0.0395(16) -0.0045(13) 0.0002(13) 0.0098(13)
C21 0.0332(16) 0.0345(16) 0.059(2) 0.0044(15) 0.0004(14) 0.0112(13)
C22 0.0443(19) 0.051(2) 0.069(2) 0.0088(17) 0.0145(16) 0.0150(16)
C23 0.052(2) 0.075(3) 0.102(3) 0.034(2) 0.033(2) 0.026(2)
C24 0.044(2) 0.061(3) 0.163(5) 0.045(3) 0.014(3) 0.006(2)
C25 0.062(3) 0.053(3) 0.137(4) 0.004(3) -0.015(3) -0.006(2)
C26 0.054(2) 0.044(2) 0.088(3) -0.0025(19) -0.0052(19) 0.0045(17)
C27 0.0439(17) 0.0372(17) 0.0397(16) 0.0011(13) 0.0031(13) 0.0183(14)
C28 0.047(2) 0.052(2) 0.0411(17) -0.0077(16) -0.0058(15) 0.0229(16)
C29 0.119(3) 0.079(3) 0.067(2) -0.017(2) -0.011(2) 0.068(3)
C30 0.113(4) 0.149(5) 0.112(4) -0.036(3) -0.015(3) 0.095(4)
C31 0.0400(16) 0.0355(16) 0.0351(15) 0.0007(13) 0.0056(12) 0.0145(13)
C32 0.0449(18) 0.0444(18) 0.0454(18) 0.0058(15) 0.0102(14) 0.0149(15)
C33 0.117(3) 0.080(3) 0.062(2) 0.036(2) 0.022(2) 0.045(3)
C34 0.0513(19) 0.0421(18) 0.0436(17) -0.0011(14) 0.0081(14) 0.0150(15)
C35 0.058(2) 0.044(2) 0.064(2) -0.0032(17) 0.0019(18) 0.0129(17)
C36 0.122(4) 0.054(3) 0.171(5) -0.038(3) 0.014(4) -0.010(3)
C37 0.0426(17) 0.0312(15) 0.0400(18) 0.0009(13) 0.0076(13) 0.0112(13)
C38 0.0357(16) 0.0357(16) 0.0438(17) 0.0011(13) 0.0078(13) 0.0100(13)
C39 0.0440(19) 0.059(2) 0.0537(19) 0.0030(16) 0.0139(15) 0.0145(16)
C40 0.042(2) 0.086(3) 0.081(3) 0.008(2) 0.0211(18) 0.0246(19)
C41 0.0376(19) 0.078(3) 0.085(3) 0.013(2) 0.0055(18) 0.0283(18)
C42 0.0471(19) 0.058(2) 0.058(2) 0.0057(17) -0.0030(16) 0.0194(16)
C43 0.0346(16) 0.0372(16) 0.0499(18) 0.0027(14) 0.0046(13) 0.0122(13)
C44 0.0481(18) 0.0371(17) 0.0387(18) 0.0014(13) 0.0049(14) 0.0149(14)
C45 0.0398(16) 0.0356(16) 0.0335(15) 0.0014(12) 0.0057(12) 0.0161(13)
C46 0.0402(16) 0.0370(16) 0.0372(16) 0.0029(13) 0.0064(12) 0.0173(13)
C47 0.0468(18) 0.0369(17) 0.058(2) -0.0030(16) 0.0097(16) 0.0177(14)
C48 0.070(2) 0.050(2) 0.073(2) 0.0090(19) 0.0099(19) 0.0115(18)
C49 0.099 0.061 0.099 0.032 0.043 0.016
C50 0.072 0.058 0.142 -0.028 0.021 0.000
C51 0.071(3) 0.078(3) 0.111(3) -0.002(3) 0.025(2) 0.013(2)
C52 0.057(2) 0.056(2) 0.071(2) -0.0100(19) 0.0073(18) 0.0077(18)
F1 0.1000(19) 0.137(2) 0.128(2) 0.0451(18) 0.0696(17) 0.0319(17)
F2 0.187(3) 0.122(3) 0.150(3) 0.045(2) 0.022(2) -0.018(2)
N1 0.0400(14) 0.0258(12) 0.0661(16) 0.0051(12) 0.0088(12) 0.0072(11)
N2 0.0359(14) 0.0387(14) 0.0667(17) 0.0007(12) -0.0084(12) 0.0124(11)
O1 0.152(3) 0.110(2) 0.0595(18) -0.0134(16) -0.0273(17) 0.080(2)
O2 0.0763(17) 0.0715(16) 0.0710(15) -0.0068(13) -0.0123(13) 0.0471(14)
O3 0.0571(14) 0.0635(15) 0.0681(15) -0.0229(13) -0.0045(12) 0.0024(12)
O4 0.0413(12) 0.0567(14) 0.0731(15) 0.0004(11) -0.0038(11) 0.0187(11)
O5 0.0809(19) 0.098(2) 0.0748(18) 0.0180(16) -0.0017(15) -0.0229(17)
O6 0.103(2) 0.087(2) 0.0526(16) 0.0195(14) 0.0057(14) 0.0059(16)
O7 0.0636(14) 0.0459(12) 0.0415(12) -0.0104(10) 0.0051(10) 0.0189(10)
O8 0.0760(16) 0.0515(13) 0.0443(13) -0.0191(11) -0.0005(11) 0.0205(11)
O9 0.0545(15) 0.0744(16) 0.0712(15) -0.0062(13) 0.0139(13) 0.0282(12)
O10 0.0818(17) 0.0505(14) 0.0605(14) 0.0024(11) 0.0001(12) 0.0430(12)
O11 0.0671(15) 0.0770(16) 0.0514(13) 0.0106(12) 0.0269(12) 0.0329(13)
O12 0.0695(15) 0.0480(13) 0.0480(12) 0.0160(10) 0.0154(10) 0.0290(11)
O13 0.0612(17) 0.0606(16) 0.119(2) -0.0118(15) 0.0278(16) 0.0028(13)
O14 0.0899(19) 0.0486(15) 0.112(2) -0.0305(15) 0.0171(16) 0.0037(14)
O15 0.0587(14) 0.0645(14) 0.0386(12) 0.0106(11) 0.0117(10) 0.0261(11)
O16 0.0633(14) 0.0725(15) 0.0367(12) -0.0031(11) 0.0009(10) 0.0313(12)

loop_
_atom_type_symbol
_atom_type_description
_atom_type_scat_dispersion_real
_atom_type_scat_dispersion_imag
_atom_type_scat_source
C C 0.0033 0.0016 'International Tables Vol C Tables 4.2.6.8 and 6.1.1.4'
H H 0.0000 0.0000 'International Tables Vol C Tables 4.2.6.8 and 6.1.1.4'
N N 0.0061 0.0033 'International Tables Vol C Tables 4.2.6.8 and 6.1.1.4'
O O 0.0106 0.0060 'International Tables Vol C Tables 4.2.6.8 and 6.1.1.4'
F F 0.0171 0.0103 'International Tables Vol C Tables 4.2.6.8 and 6.1.1.4'

loop_
_geom_angle_atom_site_label_1
_geom_angle_atom_site_label_2
_geom_angle_atom_site_label_3
_geom_angle
N1 C1 C2 110.2(2)
N1 C1 C20 106.4(2)
C2 C1 C20 110.3(2)
N1 C1 H1 110.0
C2 C1 H1 110.0
C20 C1 H1 110.0
O1 C2 O2 123.5(3)
O1 C2 C1 124.8(3)
O2 C2 C1 111.7(3)
C4 C3 O2 107.3(3)
C4 C3 H3A 110.3
O2 C3 H3A 110.3
C4 C3 H3B 110.3
O2 C3 H3B 110.3
H3A C3 H3B 108.5
C3 C4 H4A 109.5
C3 C4 H4B 109.5
H4A C4 H4B 109.5
C3 C4 H4C 109.5
H4A C4 H4C 109.5
H4B C4 H4C 109.5
N1 C5 C6 109.8(2)
N1 C5 C8 109.9(2)
C6 C5 C8 111.0(2)
N1 C5 C19 104.1(2)
C6 C5 C19 110.0(2)
C8 C5 C19 111.8(2)
O3 C6 O4 124.5(3)
O3 C6 C5 125.8(3)
O4 C6 C5 109.5(3)
O4 C7 H7A 109.5
O4 C7 H7B 109.5
H7A C7 H7B 109.5
O4 C7 H7C 109.5
H7A C7 H7C 109.5
H7B C7 H7C 109.5
C9 C8 C5 112.9(3)
C9 C8 H8A 109.0
C5 C8 H8A 109.0
C9 C8 H8B 109.0
C5 C8 H8B 109.0
H8A C8 H8B 107.8
O5 C9 O6 122.5(3)
O5 C9 C8 125.3(3)
O6 C9 C8 112.3(3)
O6 C10 H10A 109.5
O6 C10 H10B 109.5
H10A C10 H10B 109.5
O6 C10 H10C 109.5
H10A C10 H10C 109.5
H10B C10 H10C 109.5
O7 C11 C12 126.4(2)
O7 C11 C19 125.0(2)
C12 C11 C19 108.6(2)
C13 C12 C17 120.8(3)
C13 C12 C11 129.1(3)
C17 C12 C11 110.1(2)
C14 C13 C12 117.8(3)
C14 C13 H13 121.1
C12 C13 H13 121.1
C13 C14 C15 121.1(3)
C13 C14 H14 119.4
C15 C14 H14 119.4
C16 C15 C14 121.2(3)
C16 C15 H15 119.4
C14 C15 H15 119.4
C15 C16 C17 118.1(3)
C15 C16 H16 120.9
C17 C16 H16 120.9
C16 C17 C12 120.9(3)
C16 C17 C18 129.2(3)
C12 C17 C18 109.8(2)
O8 C18 C17 126.4(3)
O8 C18 C19 124.7(3)
C17 C18 C19 108.8(2)
C11 C19 C18 102.6(2)
C11 C19 C20 113.9(2)
C18 C19 C20 111.8(2)
C11 C19 C5 111.6(2)
C18 C19 C5 116.7(2)
C20 C19 C5 100.8(2)
C21 C20 C1 116.8(2)
C21 C20 C19 117.7(2)
C1 C20 C19 103.3(2)
C21 C20 H20 106.0
C1 C20 H20 106.0
C19 C20 H20 106.0
C26 C21 C22 118.1(3)
C26 C21 C20 119.4(3)
C22 C21 C20 122.5(3)
C23 C22 C21 119.4(4)
C23 C22 H22 120.3
C21 C22 H22 120.3
F1 C23 C22 119.1(4)
F1 C23 C24 118.0(4)
C22 C23 C24 122.9(4)
C23 C24 C25 118.3(4)
C23 C24 H24 120.9
C25 C24 H24 120.9
C24 C25 C26 120.5(4)
C24 C25 H25 119.8
C26 C25 H25 119.8
C25 C26 C21 120.8(4)
C25 C26 H26 119.6
C21 C26 H26 119.6
N2 C27 C28 109.9(2)
N2 C27 C46 104.7(2)
C28 C27 C46 112.3(2)
N2 C27 H27 110.0
C28 C27 H27 110.0
C46 C27 H27 110.0
O9 C28 O10 125.1(3)
O9 C28 C27 123.8(3)
O10 C28 C27 111.1(3)
C30 C29 O10 112.5(3)
C30 C29 H29A 109.1
O10 C29 H29A 109.1
C30 C29 H29B 109.1
O10 C29 H29B 109.1
H29A C29 H29B 107.8
C29 C30 H30A 109.5
C29 C30 H30B 109.5
H30A C30 H30B 109.5
C29 C30 H30C 109.5
H30A C30 H30C 109.5
H30B C30 H30C 109.5
N2 C31 C32 109.7(2)
N2 C31 C34 110.7(2)
C32 C31 C34 109.4(2)
N2 C31 C45 105.3(2)
C32 C31 C45 108.5(2)
C34 C31 C45 113.1(2)
O11 C32 O12 124.9(3)
O11 C32 C31 125.2(3)
O12 C32 C31 109.9(2)
O12 C33 H33A 109.5
O12 C33 H33B 109.5
H33A C33 H33B 109.5
O12 C33 H33C 109.5
H33A C33 H33C 109.5
H33B C33 H33C 109.5
C35 C34 C31 112.7(2)
C35 C34 H34A 109.0
C31 C34 H34A 109.0
C35 C34 H34B 109.0
C31 C34 H34B 109.0
H34A C34 H34B 107.8
O13 C35 O14 123.9(3)
O13 C35 C34 125.6(3)
O14 C35 C34 110.5(3)
O14 C36 H36A 109.5
O14 C36 H36B 109.5
H36A C36 H36B 109.5
O14 C36 H36C 109.5
H36A C36 H36C 109.5
H36B C36 H36C 109.5
O15 C37 C38 126.4(2)
O15 C37 C45 125.4(2)
C38 C37 C45 108.1(2)
C39 C38 C43 120.7(3)
C39 C38 C37 129.4(3)
C43 C38 C37 109.9(2)
C40 C39 C38 117.7(3)
C40 C39 H39 121.1
C38 C39 H39 121.1
C39 C40 C41 121.5(3)
C39 C40 H40 119.2
C41 C40 H40 119.2
C42 C41 C40 121.2(3)
C42 C41 H41 119.4
C40 C41 H41 119.4
C41 C42 C43 117.7(3)
C41 C42 H42 121.2
C43 C42 H42 121.2
C42 C43 C38 121.1(3)
C42 C43 C44 128.7(3)
C38 C43 C44 110.2(2)
O16 C44 C43 126.5(3)
O16 C44 C45 125.4(3)
C43 C44 C45 108.1(2)
C44 C45 C37 102.5(2)
C44 C45 C46 112.5(2)
C37 C45 C46 114.8(2)
C44 C45 C31 114.2(2)
C37 C45 C31 111.2(2)
C46 C45 C31 102.1(2)
C47 C46 C27 120.1(2)
C47 C46 C45 114.6(2)
C27 C46 C45 102.0(2)
C47 C46 H46 106.4
C27 C46 H46 106.4
C45 C46 H46 106.4
C48 C47 C52 117.8(3)
C48 C47 C46 123.2(3)
C52 C47 C46 119.0(3)
C47 C48 C49 117.9(4)
C47 C48 H48 121.1
C49 C48 H48 121.1
F2 C49 C50 118.2(4)
F2 C49 C48 118.1(4)
C50 C49 C48 123.7(4)
C49 C50 C51 119.6(4)
C49 C50 H50 120.2
C51 C50 H50 120.2
C50 C51 C52 117.8(4)
C50 C51 H51 121.1
C52 C51 H51 121.1
C51 C52 C47 123.2(4)
C51 C52 H52 118.4
C47 C52 H52 118.4
C5 N1 C1 110.4(2)
C5 N1 H1A 124.8
C1 N1 H1A 124.8
C27 N2 C31 110.7(2)
C27 N2 H2 124.7
C31 N2 H2 124.7
C2 O2 C3 117.2(3)
C6 O4 C7 116.7(3)
C9 O6 C10 115.6(3)
C28 O10 C29 117.4(3)
C32 O12 C33 116.2(2)
C35 O14 C36 114.4(3)

loop_
_geom_bond_atom_site_label_1
_geom_bond_atom_site_label_2
_geom_bond_distance
C1 N1 1.462(4)
C1 C2 1.517(4)
C1 C20 1.541(4)
C1 H1 0.9800
C2 O1 1.196(4)
C2 O2 1.309(4)
C3 C4 1.460(5)
C3 O2 1.460(4)
C3 H3A 0.9700
C3 H3B 0.9700
C4 H4A 0.9600
C4 H4B 0.9600
C4 H4C 0.9600
C5 N1 1.458(3)
C5 C6 1.520(4)
C5 C8 1.532(4)
C5 C19 1.579(4)
C6 O3 1.193(3)
C6 O4 1.333(3)
C7 O4 1.442(4)
C7 H7A 0.9600
C7 H7B 0.9600
C7 H7C 0.9600
C8 C9 1.500(5)
C8 H8A 0.9700
C8 H8B 0.9700
C9 O5 1.187(4)
C9 O6 1.313(4)
C10 O6 1.456(5)
C10 H10A 0.9600
C10 H10B 0.9600
C10 H10C 0.9600
C11 O7 1.214(3)
C11 C12 1.473(4)
C11 C19 1.531(4)
C12 C13 1.382(4)
C12 C17 1.390(4)
C13 C14 1.381(4)
C13 H13 0.9300
C14 C15 1.387(5)
C14 H14 0.9300
C15 C16 1.366(4)
C15 H15 0.9300
C16 C17 1.386(4)
C16 H16 0.9300
C17 C18 1.469(4)
C18 O8 1.215(3)
C18 C19 1.537(4)
C19 C20 1.548(4)
C20 C21 1.502(4)
C20 H20 0.9800
C21 C26 1.385(4)
C21 C22 1.399(4)
C22 C23 1.359(5)
C22 H22 0.9300
C23 F1 1.352(5)
C23 C24 1.367(6)
C24 C25 1.369(6)
C24 H24 0.9300
C25 C26 1.384(6)
C25 H25 0.9300
C26 H26 0.9300
C27 N2 1.448(4)
C27 C28 1.513(4)
C27 C46 1.538(4)
C27 H27 0.9800
C28 O9 1.196(4)
C28 O10 1.330(4)
C29 C30 1.412(6)
C29 O10 1.451(4)
C29 H29A 0.9700
C29 H29B 0.9700
C30 H30A 0.9600
C30 H30B 0.9600
C30 H30C 0.9600
C31 N2 1.461(3)
C31 C32 1.531(4)
C31 C34 1.532(4)
C31 C45 1.582(4)
C32 O11 1.200(3)
C32 O12 1.338(3)
C33 O12 1.448(4)
C33 H33A 0.9600
C33 H33B 0.9600
C33 H33C 0.9600
C34 C35 1.498(5)
C34 H34A 0.9700
C34 H34B 0.9700
C35 O13 1.194(4)
C35 O14 1.325(4)
C36 O14 1.467(5)
C36 H36A 0.9600
C36 H36B 0.9600
C36 H36C 0.9600
C37 O15 1.209(3)
C37 C38 1.473(4)
C37 C45 1.539(4)
C38 C39 1.385(4)
C38 C43 1.387(4)
C39 C40 1.371(4)
C39 H39 0.9300
C40 C41 1.381(5)
C40 H40 0.9300
C41 C42 1.373(4)
C41 H41 0.9300
C42 C43 1.384(4)
C42 H42 0.9300
C43 C44 1.470(4)
C44 O16 1.211(3)
C44 C45 1.536(4)
C45 C46 1.546(4)
C46 C47 1.507(4)
C46 H46 0.9800
C47 C48 1.382(4)
C47 C52 1.390(5)
C48 C49 1.388(5)
C48 H48 0.9300
C49 F2 1.331(5)
C49 C50 1.346(6)
C50 C51 1.370(6)
C50 H50 0.9300
C51 C52 1.384(5)
C51 H51 0.9300
C52 H52 0.9300
N1 H1A 0.8600
N2 H2 0.8600
